data_7062592
loop_
_publ_author_name
'Biswas, Mousumi'
'Mavromagoulos, Athanasios'
'Murrie, Mark'
'Ray, Debashis'

_publ_section_title
;
 Self-assembly of Schiff base anions and the trapping of HO&#x2212;,
 O2&#x2212; and Piv&#x2212; bridges in a family of Ni3Ln4 complexes:
 synthesis, structures and magnetic properties
;
_journal_issue 31
_journal_name_full 'New Journal of Chemistry'
_journal_page_first 14868
_journal_page_last 14875
_journal_paper_doi 10.1039/D3NJ01092A
_journal_volume 47
_journal_year 2023
_chemical_formula_moiety 'C77.494 H97.482 N3 Ni3 O30.494 Tb4, 0.506(C1 H3 O1), 2H, 9[H2O]'
_chemical_formula_sum 'C78 H119 N3 Ni3 O40 Tb4'
_chemical_formula_weight 2550.55
_space_group_crystal_system trigonal
_space_group_IT_number 147
_space_group_name_Hall '-P 3'
_space_group_name_H-M_alt 'P -3'
_atom_sites_solution_hydrogens geom
_atom_sites_solution_primary iterative
_audit_creation_date 2023-07-05
_audit_creation_method
;
Olex2 1.5-beta
(compiled 2022.04.07 svn.rca3783a0 for OlexSys, GUI svn.r6498)
;
_audit_update_record
;
2023-07-07 deposited with the CCDC.	2023-07-11 downloaded from the CCDC.
;
_cell_angle_alpha 90
_cell_angle_beta 90
_cell_angle_gamma 120
_cell_formula_units_Z 2
_cell_length_a 20.046(4)
_cell_length_b 20.046(4)
_cell_length_c 15.420(3)
_cell_measurement_reflns_used 9890
_cell_measurement_temperature 296.15
_cell_measurement_theta_max 25.047
_cell_measurement_theta_min 2.421
_cell_volume 5366.2(18)
_computing_cell_refinement 'SAINT V8.38A (Bruker, 2018)'
_computing_data_collection 'Bruker SMART'
_computing_data_reduction 'SAINT V8.38A (Bruker, 2018)'
_computing_molecular_graphics 'Olex2 1.5-beta (Dolomanov et al., 2009)'
_computing_publication_material 'Olex2 1.5-beta (Dolomanov et al., 2009)'
_computing_structure_refinement 'XL  (Sheldrick, 2008)'
_computing_structure_solution 'olex2.solve 1.5-beta (Bourhis et al., 2015)'
_diffrn_ambient_temperature 296.15
_diffrn_measured_fraction_theta_full 0.996
_diffrn_measured_fraction_theta_max 0.996
_diffrn_measurement_device_type 'CCD area detector'
_diffrn_measurement_method 'phi and omega scans'
_diffrn_radiation_type MoK\a
_diffrn_radiation_wavelength 0.71073
_diffrn_reflns_av_R_equivalents 0.0552
_diffrn_reflns_av_unetI/netI 0.0267
_diffrn_reflns_Laue_measured_fraction_full 0.996
_diffrn_reflns_Laue_measured_fraction_max 0.996
_diffrn_reflns_limit_h_max 23
_diffrn_reflns_limit_h_min -23
_diffrn_reflns_limit_k_max 23
_diffrn_reflns_limit_k_min -23
_diffrn_reflns_limit_l_max 18
_diffrn_reflns_limit_l_min -18
_diffrn_reflns_number 57521
_diffrn_reflns_point_group_measured_fraction_full 0.996
_diffrn_reflns_point_group_measured_fraction_max 0.996
_diffrn_reflns_theta_full 25.095
_diffrn_reflns_theta_max 25.095
_diffrn_reflns_theta_min 2.346
_diffrn_source 'fine-focus sealed tube'
_diffrn_source_current 1.4
_diffrn_source_power 0.07
_diffrn_source_voltage 50.0
_exptl_absorpt_coefficient_mu 3.192
_exptl_absorpt_correction_T_max 0.7452
_exptl_absorpt_correction_T_min 0.4710
_exptl_absorpt_correction_type multi-scan
_exptl_absorpt_process_details
;
SADABS 2016/2: Krause, L., Herbst-Irmer, R., Sheldrick G.M. & Stalke D.,
 J. Appl. Cryst. 48 (2015) 3-10
;
_exptl_crystal_colour green
_exptl_crystal_density_diffrn 1.577
_exptl_crystal_description needle
_exptl_crystal_F_000 2540
_exptl_crystal_size_max 0.25
_exptl_crystal_size_mid 0.23
_exptl_crystal_size_min 0.20
_refine_diff_density_max 0.606
_refine_diff_density_min -0.455
_refine_diff_density_rms 0.069
_refine_ls_extinction_method none
_refine_ls_goodness_of_fit_ref 1.070
_refine_ls_hydrogen_treatment constr
_refine_ls_matrix_type full
_refine_ls_number_parameters 404
_refine_ls_number_reflns 6343
_refine_ls_number_restraints 120
_refine_ls_restrained_S_all 1.082
_refine_ls_R_factor_all 0.0289
_refine_ls_R_factor_gt 0.0236
_refine_ls_shift/su_max 0.003
_refine_ls_shift/su_mean 0.000
_refine_ls_structure_factor_coef Fsqd
_refine_ls_weighting_details 'w=1/[\s^2^(Fo^2^)+(0.0082P)^2^+7.9932P] where P=(Fo^2^+2Fc^2^)/3'
_refine_ls_weighting_scheme calc
_refine_ls_wR_factor_gt 0.0510
_refine_ls_wR_factor_ref 0.0544
_reflns_Friedel_coverage 0.000
_reflns_number_gt 5605
_reflns_number_total 6343
_reflns_threshold_expression 'I > 2\s(I)'
_cod_data_source_file d3nj01092a2.cif
_cod_data_source_block complex_2
_cod_depositor_comments 'Adding full bibliography for 7062591--7062593.cif.'
_cod_original_cell_volume 5366(2)
_cod_database_code 7062592
_shelx_shelxl_version_number 2018/3
_shelx_space_group_comment
;
The symmetry employed for this shelxl refinement is uniquely defined
by the following loop, which should always be used as a source of
symmetry information in preference to the above space-group names.
They are only intended as comments.
;
_olex2_refinement_description
;
1. Fixed Uiso
 At 1.2 times of:
  All C(H) groups, All O(H) groups
 At 1.5 times of:
  All C(H,H,H) groups
2. Restrained distances
 C17-C18 \\sim C17-C18A
 with sigma of 0.02
 C18-C20 \\sim C18-C19 \\sim C20-C19 \\sim C20A-C18A \\sim C20A-C19A \\sim
C18A-C19A
 with sigma of 0.04
 C17-C20 \\sim C17-C20A
 with sigma of 0.02
 C17-C19 \\sim C17-C19A
 with sigma of 0.02
 C17-C16 \\sim C17-C18 \\sim C17-C20 \\sim C17-C19 \\sim C17-C20A \\sim
C17-C18A \\sim C17-C19A
 with sigma of 0.02
 Ni1-O11 \\sim Ni1-O11A
 with sigma of 0.02
 O11-C26 \\sim O11A-C26A
 with sigma of 0.02
 Ni1-C26 \\sim Ni1-C26A
 with sigma of 0.04
3. Uiso/Uaniso restraints and constraints
Uanis(C18) \\sim Ueq: with sigma of 0.01 and sigma for terminal atoms of 0.02
Uanis(C18A) \\sim Ueq, Uanis(C19A) \\sim Ueq, Uanis(C20A) \\sim Ueq: with sigma
of 0.01 and sigma for terminal atoms of 0.02
Uanis(C26) = Uanis(C26A)
Uanis(O11) = Uanis(O11A)
4. Rigid body (RIGU) restrains
 C18, C19, C20, C17, C16
 with sigma for 1-2 distances of 0.004 and sigma for 1-3 distances of 0.004
 C20A, C19A, C18A, C17, C16
 with sigma for 1-2 distances of 0.004 and sigma for 1-3 distances of 0.004
5. Others
 Sof(C26A)=Sof(H26D)=Sof(H26E)=Sof(H26F)=Sof(O11A)=1-FVAR(1)
 Sof(O11)=Sof(C26)=Sof(H26A)=Sof(H26B)=Sof(H26C)=FVAR(1)
 Fixed Sof: C18(0.5) H18A(0.5) H18B(0.5) H18C(0.5) C20(0.5) H20A(0.5)
 H20B(0.5) H20C(0.5) C19(0.5) H19A(0.5) H19B(0.5) H19C(0.5) C20A(0.5) H20D(0.5)
 H20E(0.5) H20F(0.5) C18A(0.5) H18D(0.5) H18E(0.5) H18F(0.5) C19A(0.5)
 H19D(0.5) H19E(0.5) H19F(0.5)
6.a Ternary CH refined with riding coordinates:
 O9(H9)
6.b Aromatic/amide H refined with riding coordinates:
 C7(H7), C13(H13), C10(H10), C3(H3), C12(H12), C5(H5), C11(H11), C4(H4)
6.c Idealised Me refined as rotating group:
 C8(H8A,H8B,H8C), C24(H24A,H24B,H24C), C25(H25A,H25B,H25C), C23(H23A,H23B,
 H23C), C18(H18A,H18B,H18C), C20(H20A,H20B,H20C), C19(H19A,H19B,H19C),
 C20A(H20D,H20E,H20F), C18A(H18D,H18E,H18F), C19A(H19D,H19E,H19F), C26(H26A,
 H26B,H26C), C26A(H26D,H26E,H26F)
;
_smtbx_masks_special_details
;
A solvent mask was calculated and 187 electrons were 
found in a volume of 1220\%A^3^ in 1 void per unit cell. 
This is consistent with the presence of 9[H2O] per 
Formula Unit which account for 180 electrons 
per unit cell.
;
_smtbx_masks_void_probe_radius 1.2
_smtbx_masks_void_truncation_radius 1.2
_olex2_submission_special_instructions 'No special instructions were received'

loop_
_space_group_symop_operation_xyz
'x, y, z'
'-y, x-y, z'
'-x+y, -x, z'
'-x, -y, -z'
'y, -x+y, -z'
'x-y, x, -z'

loop_
_atom_site_label
_atom_site_type_symbol
_atom_site_fract_x
_atom_site_fract_y
_atom_site_fract_z
_atom_site_U_iso_or_equiv
_atom_site_adp_type
_atom_site_occupancy
_atom_site_site_symmetry_order
_atom_site_calc_flag
_atom_site_refinement_flags_posn
_atom_site_refinement_flags_adp
_atom_site_refinement_flags_occupancy
_atom_site_disorder_assembly
_atom_site_disorder_group
Tb1 Tb 0.63794(2) 0.20973(2) 0.60899(2) 0.03205(5) Uani 1 1 d . . . . .
Tb2 Tb 0.666667 0.333333 0.80059(2) 0.03334(7) Uani 1 3 d S T P . .
Ni1 Ni 0.77505(2) 0.22928(2) 0.75329(3) 0.03599(10) Uani 1 1 d D . . . .
O10 O 0.666667 0.333333 0.6477(2) 0.0324(8) Uani 1 3 d S T P . .
O9 O 0.67105(12) 0.22375(12) 0.75863(14) 0.0336(5) Uani 1 1 d . . . . .
H9 H 0.633865 0.178562 0.791670 0.040 Uiso 1 1 calc R U . . .
O1 O 0.73507(13) 0.18007(13) 0.63601(15) 0.0396(5) Uani 1 1 d . . . . .
O2 O 0.64125(14) 0.08791(14) 0.52243(17) 0.0487(6) Uani 1 1 d . . . . .
O4 O 0.91391(13) 0.45546(13) 0.67176(16) 0.0433(6) Uani 1 1 d . . . . .
O3 O 0.82140(12) 0.33714(12) 0.69574(14) 0.0360(5) Uani 1 1 d . . . . .
O5 O 0.81184(15) 0.26820(15) 0.87465(16) 0.0509(6) Uani 1 1 d . . . . .
O6 O 0.76369(15) 0.34579(15) 0.89399(16) 0.0514(6) Uani 1 1 d . . . . .
O7 O 0.72109(17) 0.27536(18) 0.49825(19) 0.0672(8) Uani 1 1 d . . . . .
O8 O 0.83484(17) 0.38026(17) 0.49780(18) 0.0590(7) Uani 1 1 d . . . . .
N1 N 0.87689(16) 0.23806(16) 0.72106(19) 0.0418(7) Uani 1 1 d . . . . .
C15 C 0.89224(19) 0.3899(2) 0.7028(2) 0.0370(7) Uani 1 1 d . . . . .
C14 C 0.95053(19) 0.3759(2) 0.7482(2) 0.0406(8) Uani 1 1 d . . . . .
C1 C 0.7538(2) 0.13116(19) 0.6023(2) 0.0406(8) Uani 1 1 d . . . . .
C9 C 0.94363(19) 0.3028(2) 0.7559(2) 0.0444(8) Uani 1 1 d . . . . .
C7 C 0.8836(2) 0.1900(2) 0.6726(3) 0.0476(9) Uani 1 1 d . . . . .
H7 H 0.931637 0.193709 0.669714 0.057 Uiso 1 1 calc R U . . .
C2 C 0.7027(2) 0.0781(2) 0.5407(2) 0.0462(9) Uani 1 1 d . . . . .
C16 C 0.8012(2) 0.3144(2) 0.9188(2) 0.0431(8) Uani 1 1 d D . . . .
C13 C 1.0164(2) 0.4389(2) 0.7811(3) 0.0494(9) Uani 1 1 d . . . . .
H13 H 1.022326 0.487823 0.775704 0.059 Uiso 1 1 calc R U . . .
C21 C 0.7862(2) 0.3184(2) 0.4637(2) 0.0476(9) Uani 1 1 d . . . . .
C6 C 0.8219(2) 0.1302(2) 0.6218(3) 0.0471(9) Uani 1 1 d . . . . .
C22 C 0.8034(2) 0.2926(2) 0.3774(2) 0.0486(9) Uani 1 1 d . . . . .
C10 C 1.0008(2) 0.2948(2) 0.7969(3) 0.0621(11) Uani 1 1 d . . . . .
H10 H 0.995737 0.246319 0.802761 0.074 Uiso 1 1 calc R U . . .
C8 C 0.5922(3) 0.0414(3) 0.4527(3) 0.0683(12) Uani 1 1 d . . . . .
H8A H 0.622216 0.051547 0.400783 0.102 Uiso 1 1 calc R U . . .
H8B H 0.552270 0.053674 0.443307 0.102 Uiso 1 1 calc R U . . .
H8C H 0.569583 -0.012106 0.467631 0.102 Uiso 1 1 calc R U . . .
C3 C 0.7176(3) 0.0245(3) 0.5037(3) 0.0677(12) Uani 1 1 d . . . . .
H3 H 0.683065 -0.010372 0.463687 0.081 Uiso 1 1 calc R U . . .
C12 C 1.0735(2) 0.4308(3) 0.8216(3) 0.0632(12) Uani 1 1 d . . . . .
H12 H 1.117073 0.473652 0.843371 0.076 Uiso 1 1 calc R U . . .
C5 C 0.8348(3) 0.0743(2) 0.5818(3) 0.0669(12) Uani 1 1 d . . . . .
H5 H 0.879680 0.073428 0.594496 0.080 Uiso 1 1 calc R U . . .
C17 C 0.8383(3) 0.3355(3) 1.0090(3) 0.0639(11) Uani 1 1 d D . . . .
C11 C 1.0652(3) 0.3591(3) 0.8292(3) 0.0744(14) Uani 1 1 d . . . . .
H11 H 1.103498 0.353418 0.856553 0.089 Uiso 1 1 calc R U . . .
C24 C 0.8231(4) 0.2307(4) 0.3959(4) 0.109(2) Uani 1 1 d . . . . .
H24A H 0.867645 0.250985 0.432720 0.164 Uiso 1 1 calc R U . . .
H24B H 0.833872 0.213403 0.342352 0.164 Uiso 1 1 calc R U . . .
H24C H 0.780447 0.188122 0.424295 0.164 Uiso 1 1 calc R U . . .
C25 C 0.8697(3) 0.3596(3) 0.3314(3) 0.0852(17) Uani 1 1 d . . . . .
H25A H 0.915610 0.378069 0.365585 0.128 Uiso 1 1 calc R U . . .
H25B H 0.858056 0.400192 0.323646 0.128 Uiso 1 1 calc R U . . .
H25C H 0.877411 0.342909 0.275860 0.128 Uiso 1 1 calc R U . . .
C23 C 0.7327(3) 0.2602(4) 0.3188(4) 0.108(2) Uani 1 1 d . . . . .
H23A H 0.744033 0.244252 0.264697 0.162 Uiso 1 1 calc R U . . .
H23B H 0.719230 0.299183 0.308218 0.162 Uiso 1 1 calc R U . . .
H23C H 0.690422 0.216764 0.346503 0.162 Uiso 1 1 calc R U . . .
C4 C 0.7835(3) 0.0219(3) 0.5253(4) 0.0790(15) Uani 1 1 d . . . . .
H4 H 0.792435 -0.015537 0.501214 0.095 Uiso 1 1 calc R U . . .
C18 C 0.8036(10) 0.3727(8) 1.0645(9) 0.103(5) Uani 0.5 1 d D U P A 1
H18A H 0.809030 0.417535 1.035573 0.154 Uiso 0.5 1 calc R U P A 1
H18B H 0.829854 0.387414 1.119298 0.154 Uiso 0.5 1 calc R U P A 1
H18C H 0.749990 0.336733 1.073954 0.154 Uiso 0.5 1 calc R U P A 1
C20 C 0.9233(5) 0.3839(11) 1.0007(10) 0.149(8) Uani 0.5 1 d D . P A 1
H20A H 0.942769 0.356511 0.967995 0.223 Uiso 0.5 1 calc R U P A 1
H20B H 0.946197 0.395386 1.057366 0.223 Uiso 0.5 1 calc R U P A 1
H20C H 0.935837 0.430974 0.971395 0.223 Uiso 0.5 1 calc R U P A 1
C19 C 0.8184(9) 0.2602(6) 1.0558(7) 0.105(5) Uani 0.5 1 d D . P A 1
H19A H 0.763412 0.228434 1.060277 0.158 Uiso 0.5 1 calc R U P A 1
H19B H 0.840502 0.271647 1.112873 0.158 Uiso 0.5 1 calc R U P A 1
H19C H 0.838667 0.233291 1.023638 0.158 Uiso 0.5 1 calc R U P A 1
C20A C 0.8974(8) 0.4220(7) 1.0012(11) 0.130(6) Uani 0.5 1 d D U P A 2
H20D H 0.925083 0.431537 0.947603 0.195 Uiso 0.5 1 calc R U P A 2
H20E H 0.932833 0.437578 1.048855 0.195 Uiso 0.5 1 calc R U P A 2
H20F H 0.870994 0.450935 1.002212 0.195 Uiso 0.5 1 calc R U P A 2
C18A C 0.7813(8) 0.3270(10) 1.0757(10) 0.124(6) Uani 0.5 1 d D U P A 2
H18D H 0.750531 0.347732 1.054016 0.186 Uiso 0.5 1 calc R U P A 2
H18E H 0.807806 0.354306 1.127196 0.186 Uiso 0.5 1 calc R U P A 2
H18F H 0.748640 0.273413 1.089127 0.186 Uiso 0.5 1 calc R U P A 2
C19A C 0.8848(11) 0.2970(12) 1.0276(11) 0.152(6) Uani 0.5 1 d D U P A 2
H19D H 0.919127 0.322551 1.075222 0.228 Uiso 0.5 1 calc R U P A 2
H19E H 0.914243 0.299838 0.977184 0.228 Uiso 0.5 1 calc R U P A 2
H19F H 0.850812 0.243936 1.042356 0.228 Uiso 0.5 1 calc R U P A 2
O11 O 0.7280(3) 0.1172(2) 0.8083(3) 0.0621(13) Uani 0.831(9) 1 d D . P B 1
C26 C 0.6702(5) 0.0476(4) 0.7868(6) 0.119(3) Uani 0.831(9) 1 d D . P B 1
H26A H 0.644425 0.051773 0.736417 0.178 Uiso 0.831(9) 1 calc R U P B 1
H26B H 0.634439 0.026866 0.834087 0.178 Uiso 0.831(9) 1 calc R U P B 1
H26C H 0.690354 0.014066 0.774376 0.178 Uiso 0.831(9) 1 calc R U P B 1
C26A C 0.680(2) 0.089(2) 0.876(3) 0.119(3) Uani 0.169(9) 1 d D . P B 2
H26D H 0.635602 0.080295 0.843063 0.178 Uiso 0.169(9) 1 calc R U P B 2
H26E H 0.683770 0.117613 0.927319 0.178 Uiso 0.169(9) 1 calc R U P B 2
H26F H 0.674226 0.039902 0.892261 0.178 Uiso 0.169(9) 1 calc R U P B 2
O11A O 0.7434(18) 0.1279(14) 0.828(2) 0.0621(13) Uani 0.169(9) 1 d D . P B 2

loop_
_atom_site_aniso_label
_atom_site_aniso_U_11
_atom_site_aniso_U_22
_atom_site_aniso_U_33
_atom_site_aniso_U_23
_atom_site_aniso_U_13
_atom_site_aniso_U_12
Tb1 0.03460(9) 0.03434(9) 0.02594(9) -0.00204(6) -0.00045(6) 0.01629(7)
Tb2 0.03887(10) 0.03887(10) 0.02228(13) 0.000 0.000 0.01944(5)
Ni1 0.0369(2) 0.0384(2) 0.0333(2) -0.00097(18) -0.00313(18) 0.01933(19)
O10 0.0365(12) 0.0365(12) 0.0241(19) 0.000 0.000 0.0182(6)
O9 0.0362(12) 0.0348(12) 0.0285(12) 0.0015(9) 0.0017(9) 0.0168(10)
O1 0.0442(13) 0.0435(13) 0.0371(13) -0.0096(10) -0.0049(10) 0.0264(11)
O2 0.0529(15) 0.0496(15) 0.0460(15) -0.0159(12) -0.0102(12) 0.0273(13)
O4 0.0387(13) 0.0403(13) 0.0498(15) 0.0067(11) 0.0023(11) 0.0191(11)
O3 0.0331(12) 0.0383(12) 0.0360(13) -0.0009(10) -0.0023(9) 0.0173(10)
O5 0.0583(16) 0.0631(17) 0.0373(14) -0.0075(12) -0.0124(12) 0.0349(14)
O6 0.0632(17) 0.0560(16) 0.0404(15) -0.0072(12) -0.0162(12) 0.0340(14)
O7 0.0634(18) 0.089(2) 0.0581(19) 0.0288(16) 0.0295(15) 0.0448(17)
O8 0.0750(19) 0.0628(18) 0.0423(15) -0.0125(13) 0.0028(14) 0.0368(16)
N1 0.0419(16) 0.0425(16) 0.0457(17) -0.0008(13) -0.0064(13) 0.0247(14)
C15 0.0401(19) 0.048(2) 0.0288(17) -0.0050(15) 0.0011(14) 0.0268(17)
C14 0.0368(18) 0.046(2) 0.0376(19) -0.0027(15) -0.0017(15) 0.0197(16)
C1 0.047(2) 0.0397(19) 0.0388(19) 0.0026(15) 0.0050(15) 0.0243(17)
C9 0.0354(18) 0.052(2) 0.048(2) -0.0021(17) -0.0042(16) 0.0235(17)
C7 0.042(2) 0.048(2) 0.061(2) 0.0035(18) -0.0003(17) 0.0285(18)
C2 0.051(2) 0.043(2) 0.046(2) -0.0045(16) -0.0010(17) 0.0250(18)
C16 0.0393(19) 0.047(2) 0.0326(19) 0.0037(15) -0.0057(15) 0.0137(17)
C13 0.041(2) 0.050(2) 0.054(2) -0.0013(18) -0.0014(17) 0.0211(18)
C21 0.059(2) 0.062(2) 0.037(2) 0.0109(18) 0.0153(18) 0.041(2)
C6 0.050(2) 0.045(2) 0.052(2) -0.0032(17) 0.0029(17) 0.0281(18)
C22 0.052(2) 0.055(2) 0.035(2) -0.0044(17) 0.0116(16) 0.0240(19)
C10 0.056(2) 0.058(3) 0.081(3) -0.004(2) -0.019(2) 0.034(2)
C8 0.074(3) 0.063(3) 0.066(3) -0.026(2) -0.029(2) 0.033(2)
C3 0.071(3) 0.059(3) 0.077(3) -0.030(2) -0.012(2) 0.035(2)
C12 0.045(2) 0.061(3) 0.077(3) -0.012(2) -0.019(2) 0.022(2)
C5 0.063(3) 0.061(3) 0.091(4) -0.012(2) -0.002(2) 0.042(2)
C17 0.074(3) 0.082(3) 0.040(2) -0.011(2) -0.023(2) 0.042(2)
C11 0.052(3) 0.082(3) 0.095(4) -0.010(3) -0.030(2) 0.037(2)
C24 0.173(6) 0.119(5) 0.086(4) 0.019(4) 0.048(4) 0.110(5)
C25 0.096(4) 0.076(3) 0.055(3) -0.004(2) 0.037(3) 0.022(3)
C23 0.086(4) 0.138(6) 0.071(4) -0.030(4) -0.010(3) 0.035(4)
C4 0.081(3) 0.066(3) 0.105(4) -0.037(3) -0.013(3) 0.048(3)
C18 0.165(12) 0.108(9) 0.048(7) -0.029(7) -0.024(7) 0.079(9)
C20 0.062(6) 0.217(19) 0.071(9) 0.010(12) -0.038(6) -0.003(8)
C19 0.186(14) 0.088(7) 0.044(6) 0.010(5) -0.029(8) 0.069(8)
C20A 0.111(10) 0.121(7) 0.095(10) -0.048(8) -0.045(8) 0.011(7)
C18A 0.116(9) 0.194(15) 0.044(6) -0.007(10) -0.003(6) 0.065(10)
C19A 0.185(13) 0.212(13) 0.123(12) -0.042(10) -0.093(10) 0.146(11)
O11 0.073(3) 0.042(2) 0.055(3) 0.007(2) -0.017(2) 0.017(2)
C26 0.112(6) 0.077(5) 0.139(8) 0.036(5) -0.005(5) 0.025(5)
C26A 0.112(6) 0.077(5) 0.139(8) 0.036(5) -0.005(5) 0.025(5)
O11A 0.073(3) 0.042(2) 0.055(3) 0.007(2) -0.017(2) 0.017(2)

loop_
_atom_type_symbol
_atom_type_description
_atom_type_scat_dispersion_real
_atom_type_scat_dispersion_imag
_atom_type_scat_source
C C 0.0033 0.0016 'International Tables Vol C Tables 4.2.6.8 and 6.1.1.4'
H H 0.0000 0.0000 'International Tables Vol C Tables 4.2.6.8 and 6.1.1.4'
N N 0.0061 0.0033 'International Tables Vol C Tables 4.2.6.8 and 6.1.1.4'
Ni Ni 0.3393 1.1124 'International Tables Vol C Tables 4.2.6.8 and 6.1.1.4'
O O 0.0106 0.0060 'International Tables Vol C Tables 4.2.6.8 and 6.1.1.4'
Tb Tb -0.1723 4.1537 'International Tables Vol C Tables 4.2.6.8 and 6.1.1.4'

loop_
_geom_angle_atom_site_label_1
_geom_angle_atom_site_label_2
_geom_angle_atom_site_label_3
_geom_angle
_geom_angle_site_symmetry_1
_geom_angle_site_symmetry_3
_geom_angle_publ_flag
O10 Tb1 O9 73.68(10) . . ?
O10 Tb1 O1 115.54(6) . . ?
O10 Tb1 O2 161.23(8) . . ?
O10 Tb1 O4 128.72(8) . 3_665 ?
O10 Tb1 O3 79.84(6) . 3_665 ?
O10 Tb1 O8 108.70(9) . 3_665 ?
O9 Tb1 O2 115.89(7) . . ?
O9 Tb1 O4 76.65(8) . 3_665 ?
O9 Tb1 O3 72.58(7) . 3_665 ?
O1 Tb1 O9 68.83(7) . . ?
O1 Tb1 O2 58.67(7) . . ?
O1 Tb1 O4 90.47(8) . 3_665 ?
O1 Tb1 O3 131.04(8) . 3_665 ?
O1 Tb1 O8 129.21(9) . 3_665 ?
O4 Tb1 O2 70.05(8) 3_665 . ?
O4 Tb1 O3 51.55(7) 3_665 3_665 ?
O3 Tb1 O2 117.90(7) 3_665 . ?
O7 Tb1 O10 81.83(11) . . ?
O7 Tb1 O9 125.19(10) . . ?
O7 Tb1 O1 79.60(9) . . ?
O7 Tb1 O2 79.53(10) . . ?
O7 Tb1 O4 148.70(10) . 3_665 ?
O7 Tb1 O3 149.01(9) . 3_665 ?
O7 Tb1 O8 83.32(11) . 3_665 ?
O8 Tb1 O9 150.85(9) 3_665 . ?
O8 Tb1 O2 71.36(9) 3_665 . ?
O8 Tb1 O4 80.24(9) 3_665 3_665 ?
O8 Tb1 O3 79.20(9) 3_665 3_665 ?
O10 Tb2 Tb1 37.242(8) . 2_655 ?
O9 Tb2 Tb1 100.88(5) 3_665 2_655 ?
O9 Tb2 Tb1 38.47(5) 2_655 2_655 ?
O9 Tb2 Tb1 86.10(5) . 2_655 ?
O9 Tb2 O10 73.90(5) . . ?
O9 Tb2 O10 73.90(5) 3_665 . ?
O9 Tb2 O10 73.90(5) 2_655 . ?
O9 Tb2 O9 112.63(5) 2_655 3_665 ?
O9 Tb2 O9 112.62(5) . 2_655 ?
O9 Tb2 O9 112.62(5) . 3_665 ?
O6 Tb2 Tb1 97.44(7) . 2_655 ?
O6 Tb2 Tb1 160.07(7) 3_665 2_655 ?
O6 Tb2 Tb1 113.95(6) 2_655 2_655 ?
O6 Tb2 O10 128.16(7) 2_655 . ?
O6 Tb2 O10 128.16(7) . . ?
O6 Tb2 O10 128.16(7) 3_665 . ?
O6 Tb2 O9 74.92(8) 2_655 3_665 ?
O6 Tb2 O9 157.53(8) 3_665 2_655 ?
O6 Tb2 O9 81.37(8) 3_665 3_665 ?
O6 Tb2 O9 157.53(8) . 3_665 ?
O6 Tb2 O9 74.92(8) 3_665 . ?
O6 Tb2 O9 81.38(8) 2_655 2_655 ?
O6 Tb2 O9 74.91(9) . 2_655 ?
O6 Tb2 O9 81.37(8) . . ?
O6 Tb2 O9 157.53(8) 2_655 . ?
O6 Tb2 O6 85.84(10) 3_665 2_655 ?
O6 Tb2 O6 85.84(10) . 3_665 ?
O6 Tb2 O6 85.84(10) . 2_655 ?
O9 Ni1 O3 89.25(8) . . ?
O9 Ni1 O11 91.43(19) . . ?
O1 Ni1 O9 82.20(9) . . ?
O1 Ni1 O3 89.29(9) . . ?
O1 Ni1 O11 89.03(16) . . ?
O3 Ni1 O11 178.09(18) . . ?
O5 Ni1 O9 98.62(10) . . ?
O5 Ni1 O1 174.52(10) . . ?
O5 Ni1 O3 96.13(10) . . ?
O5 Ni1 N1 92.09(11) . . ?
O5 Ni1 O11 85.54(16) . . ?
N1 Ni1 O9 167.96(10) . . ?
N1 Ni1 O1 87.66(11) . . ?
N1 Ni1 O3 84.13(10) . . ?
N1 Ni1 O11 94.9(2) . . ?
Tb1 O10 Tb1 113.64(7) 2_655 3_665 ?
Tb1 O10 Tb1 113.64(7) . 2_655 ?
Tb1 O10 Tb1 113.64(7) . 3_665 ?
Tb1 O10 Tb2 104.89(8) 3_665 . ?
Tb1 O10 Tb2 104.89(8) 2_655 . ?
Tb1 O10 Tb2 104.89(8) . . ?
Tb1 O9 H9 110.9 . . ?
Tb2 O9 Tb1 103.92(8) . . ?
Tb2 O9 H9 110.9 . . ?
Ni1 O9 Tb1 100.67(9) . . ?
Ni1 O9 Tb2 118.69(10) . . ?
Ni1 O9 H9 110.9 . . ?
Ni1 O1 Tb1 102.26(9) . . ?
C1 O1 Tb1 134.5(2) . . ?
C1 O1 Ni1 121.6(2) . . ?
C2 O2 Tb1 116.2(2) . . ?
C2 O2 C8 115.5(3) . . ?
C8 O2 Tb1 127.7(2) . . ?
C15 O4 Tb1 97.8(2) . 2_655 ?
Ni1 O3 Tb1 144.85(10) . 2_655 ?
C15 O3 Tb1 91.18(19) . 2_655 ?
C15 O3 Ni1 123.8(2) . . ?
C16 O5 Ni1 128.8(2) . . ?
C16 O6 Tb2 144.1(2) . . ?
C21 O7 Tb1 155.8(3) . . ?
C21 O8 Tb1 116.5(2) . 2_655 ?
C9 N1 Ni1 115.8(2) . . ?
C7 N1 Ni1 124.0(3) . . ?
C7 N1 C9 120.2(3) . . ?
O4 C15 Tb1 56.89(17) . 2_655 ?
O4 C15 O3 119.5(3) . . ?
O4 C15 C14 118.6(3) . . ?
O3 C15 Tb1 62.62(16) . 2_655 ?
O3 C15 C14 122.0(3) . . ?
C14 C15 Tb1 175.3(2) . 2_655 ?
C9 C14 C15 123.5(3) . . ?
C13 C14 C15 118.3(3) . . ?
C13 C14 C9 118.1(3) . . ?
O1 C1 C2 117.2(3) . . ?
O1 C1 C6 124.3(3) . . ?
C6 C1 C2 118.4(3) . . ?
C14 C9 N1 118.4(3) . . ?
C10 C9 N1 121.4(3) . . ?
C10 C9 C14 120.1(3) . . ?
N1 C7 H7 117.5 . . ?
N1 C7 C6 125.0(3) . . ?
C6 C7 H7 117.5 . . ?
O2 C2 C1 113.2(3) . . ?
O2 C2 C3 126.1(4) . . ?
C3 C2 C1 120.6(4) . . ?
O5 C16 O6 124.8(3) . . ?
O5 C16 C17 117.4(3) . . ?
O6 C16 C17 117.8(3) . . ?
C14 C13 H13 119.2 . . ?
C12 C13 C14 121.6(4) . . ?
C12 C13 H13 119.2 . . ?
O7 C21 C22 117.7(4) . . ?
O8 C21 O7 121.8(4) . . ?
O8 C21 C22 120.4(3) . . ?
C1 C6 C7 122.5(3) . . ?
C1 C6 C5 118.7(4) . . ?
C5 C6 C7 118.4(4) . . ?
C24 C22 C21 108.1(4) . . ?
C24 C22 C25 110.1(4) . . ?
C24 C22 C23 109.4(5) . . ?
C25 C22 C21 110.8(3) . . ?
C25 C22 C23 108.5(4) . . ?
C23 C22 C21 110.0(4) . . ?
C9 C10 H10 120.0 . . ?
C11 C10 C9 119.9(4) . . ?
C11 C10 H10 120.0 . . ?
O2 C8 H8A 109.5 . . ?
O2 C8 H8B 109.5 . . ?
O2 C8 H8C 109.5 . . ?
H8A C8 H8B 109.5 . . ?
H8A C8 H8C 109.5 . . ?
H8B C8 H8C 109.5 . . ?
C2 C3 H3 119.5 . . ?
C2 C3 C4 120.9(4) . . ?
C4 C3 H3 119.5 . . ?
C13 C12 H12 120.3 . . ?
C11 C12 C13 119.4(4) . . ?
C11 C12 H12 120.3 . . ?
C6 C5 H5 119.0 . . ?
C4 C5 C6 121.9(4) . . ?
C4 C5 H5 119.0 . . ?
C16 C17 C19 107.6(5) . . ?
C16 C17 C20A 103.5(7) . . ?
C18 C17 C16 111.8(7) . . ?
C18 C17 C19 105.1(8) . . ?
C20 C17 C16 110.0(7) . . ?
C20 C17 C18 112.7(10) . . ?
C20 C17 C19 109.4(9) . . ?
C18A C17 C16 111.0(7) . . ?
C18A C17 C20A 107.3(9) . . ?
C18A C17 C19A 116.6(10) . . ?
C19A C17 C16 111.8(7) . . ?
C19A C17 C20A 105.5(9) . . ?
C10 C11 H11 119.6 . . ?
C12 C11 C10 120.9(4) . . ?
C12 C11 H11 119.6 . . ?
C22 C24 H24A 109.5 . . ?
C22 C24 H24B 109.5 . . ?
C22 C24 H24C 109.5 . . ?
H24A C24 H24B 109.5 . . ?
H24A C24 H24C 109.5 . . ?
H24B C24 H24C 109.5 . . ?
C22 C25 H25A 109.5 . . ?
C22 C25 H25B 109.5 . . ?
C22 C25 H25C 109.5 . . ?
H25A C25 H25B 109.5 . . ?
H25A C25 H25C 109.5 . . ?
H25B C25 H25C 109.5 . . ?
C22 C23 H23A 109.5 . . ?
C22 C23 H23B 109.5 . . ?
C22 C23 H23C 109.5 . . ?
H23A C23 H23B 109.5 . . ?
H23A C23 H23C 109.5 . . ?
H23B C23 H23C 109.5 . . ?
C3 C4 H4 120.3 . . ?
C5 C4 C3 119.3(4) . . ?
C5 C4 H4 120.3 . . ?
C17 C18 H18A 109.5 . . ?
C17 C18 H18B 109.5 . . ?
C17 C18 H18C 109.5 . . ?
H18A C18 H18B 109.5 . . ?
H18A C18 H18C 109.5 . . ?
H18B C18 H18C 109.5 . . ?
C17 C20 H20A 109.5 . . ?
C17 C20 H20B 109.5 . . ?
C17 C20 H20C 109.5 . . ?
H20A C20 H20B 109.5 . . ?
H20A C20 H20C 109.5 . . ?
H20B C20 H20C 109.5 . . ?
C17 C19 H19A 109.5 . . ?
C17 C19 H19B 109.5 . . ?
C17 C19 H19C 109.5 . . ?
H19A C19 H19B 109.5 . . ?
H19A C19 H19C 109.5 . . ?
H19B C19 H19C 109.5 . . ?
C17 C20A H20D 109.5 . . ?
C17 C20A H20E 109.5 . . ?
C17 C20A H20F 109.5 . . ?
H20D C20A H20E 109.5 . . ?
H20D C20A H20F 109.5 . . ?
H20E C20A H20F 109.5 . . ?
C17 C18A H18D 109.5 . . ?
C17 C18A H18E 109.5 . . ?
C17 C18A H18F 109.5 . . ?
H18D C18A H18E 109.5 . . ?
H18D C18A H18F 109.5 . . ?
H18E C18A H18F 109.5 . . ?
C17 C19A H19D 109.5 . . ?
C17 C19A H19E 109.5 . . ?
C17 C19A H19F 109.5 . . ?
H19D C19A H19E 109.5 . . ?
H19D C19A H19F 109.5 . . ?
H19E C19A H19F 109.5 . . ?
C26 O11 Ni1 134.3(4) . . ?
O11 C26 H26A 109.5 . . ?
O11 C26 H26B 109.5 . . ?
O11 C26 H26C 109.5 . . ?
H26A C26 H26B 109.5 . . ?
H26A C26 H26C 109.5 . . ?
H26B C26 H26C 109.5 . . ?
H26D C26A H26E 109.5 . . ?
H26D C26A H26F 109.5 . . ?
H26E C26A H26F 109.5 . . ?
O11A C26A H26D 109.5 . . ?
O11A C26A H26E 109.5 . . ?
O11A C26A H26F 109.5 . . ?
C26A O11A Ni1 127(2) . . ?

loop_
_geom_bond_atom_site_label_1
_geom_bond_atom_site_label_2
_geom_bond_distance
_geom_bond_site_symmetry_2
_geom_bond_publ_flag
Tb1 O10 2.3240(10) . ?
Tb1 O9 2.378(2) . ?
Tb1 O1 2.340(2) . ?
Tb1 O2 2.813(2) . ?
Tb1 O4 2.455(2) 3_665 ?
Tb1 O3 2.579(2) 3_665 ?
Tb1 O7 2.287(3) . ?
Tb1 O8 2.350(3) 3_665 ?
Tb2 O10 2.357(4) . ?
Tb2 O9 2.333(2) 2_655 ?
Tb2 O9 2.333(2) 3_665 ?
Tb2 O9 2.333(2) . ?
Tb2 O6 2.331(2) . ?
Tb2 O6 2.331(2) 2_655 ?
Tb2 O6 2.331(2) 3_665 ?
Ni1 O9 2.033(2) . ?
Ni1 O1 2.024(2) . ?
Ni1 O3 2.078(2) . ?
Ni1 O5 2.020(2) . ?
Ni1 N1 2.022(3) . ?
Ni1 O11 2.130(4) . ?
O9 H9 0.9800 . ?
O1 C1 1.319(4) . ?
O2 C2 1.370(4) . ?
O2 C8 1.440(4) . ?
O4 C15 1.255(4) . ?
O3 C15 1.283(4) . ?
O5 C16 1.250(4) . ?
O6 C16 1.258(4) . ?
O7 C21 1.267(5) . ?
O8 C21 1.247(5) . ?
N1 C9 1.423(4) . ?
N1 C7 1.278(5) . ?
C15 C14 1.504(5) . ?
C14 C9 1.407(5) . ?
C14 C13 1.389(5) . ?
C1 C2 1.412(5) . ?
C1 C6 1.409(5) . ?
C9 C10 1.386(5) . ?
C7 H7 0.9300 . ?
C7 C6 1.447(5) . ?
C2 C3 1.373(5) . ?
C16 C17 1.533(5) . ?
C13 H13 0.9300 . ?
C13 C12 1.383(5) . ?
C21 C22 1.528(5) . ?
C6 C5 1.411(5) . ?
C22 C24 1.507(6) . ?
C22 C25 1.512(6) . ?
C22 C23 1.525(6) . ?
C10 H10 0.9300 . ?
C10 C11 1.383(6) . ?
C8 H8A 0.9600 . ?
C8 H8B 0.9600 . ?
C8 H8C 0.9600 . ?
C3 H3 0.9300 . ?
C3 C4 1.391(6) . ?
C12 H12 0.9300 . ?
C12 C11 1.368(6) . ?
C5 H5 0.9300 . ?
C5 C4 1.356(6) . ?
C17 C18 1.514(10) . ?
C17 C20 1.486(10) . ?
C17 C19 1.536(9) . ?
C17 C20A 1.540(11) . ?
C17 C18A 1.483(11) . ?
C17 C19A 1.507(10) . ?
C11 H11 0.9300 . ?
C24 H24A 0.9600 . ?
C24 H24B 0.9600 . ?
C24 H24C 0.9600 . ?
C25 H25A 0.9600 . ?
C25 H25B 0.9600 . ?
C25 H25C 0.9600 . ?
C23 H23A 0.9600 . ?
C23 H23B 0.9600 . ?
C23 H23C 0.9600 . ?
C4 H4 0.9300 . ?
C18 H18A 0.9600 . ?
C18 H18B 0.9600 . ?
C18 H18C 0.9600 . ?
C20 H20A 0.9600 . ?
C20 H20B 0.9600 . ?
C20 H20C 0.9600 . ?
C19 H19A 0.9600 . ?
C19 H19B 0.9600 . ?
C19 H19C 0.9600 . ?
C20A H20D 0.9600 . ?
C20A H20E 0.9600 . ?
C20A H20F 0.9600 . ?
C18A H18D 0.9600 . ?
C18A H18E 0.9600 . ?
C18A H18F 0.9600 . ?
C19A H19D 0.9600 . ?
C19A H19E 0.9600 . ?
C19A H19F 0.9600 . ?
O11 C26 1.335(8) . ?
C26 H26A 0.9600 . ?
C26 H26B 0.9600 . ?
C26 H26C 0.9600 . ?
C26A H26D 0.9600 . ?
C26A H26E 0.9600 . ?
C26A H26F 0.9600 . ?
C26A O11A 1.34(2) . ?

loop_
_geom_torsion_atom_site_label_1
_geom_torsion_atom_site_label_2
_geom_torsion_atom_site_label_3
_geom_torsion_atom_site_label_4
_geom_torsion
_geom_torsion_site_symmetry_1
_geom_torsion_site_symmetry_2
_geom_torsion_site_symmetry_3
_geom_torsion_site_symmetry_4
_geom_torsion_publ_flag
Tb1 O1 C1 C2 -6.8(5) . . . . ?
Tb1 O1 C1 C6 171.2(3) . . . . ?
Tb1 O2 C2 C1 1.1(4) . . . . ?
Tb1 O2 C2 C3 -177.3(4) . . . . ?
Tb1 O4 C15 O3 -2.2(3) 2_655 . . . ?
Tb1 O4 C15 C14 178.5(2) 2_655 . . . ?
Tb1 O3 C15 O4 2.1(3) 2_655 . . . ?
Tb1 O3 C15 C14 -178.6(3) 2_655 . . . ?
Tb1 O7 C21 O8 -46.3(9) . . . . ?
Tb1 O7 C21 C22 134.3(6) . . . . ?
Tb1 O8 C21 O7 -14.7(5) 2_655 . . . ?
Tb1 O8 C21 C22 164.7(3) 2_655 . . . ?
Tb2 O6 C16 O5 25.0(7) . . . . ?
Tb2 O6 C16 C17 -156.5(3) . . . . ?
Ni1 O1 C1 C2 155.7(3) . . . . ?
Ni1 O1 C1 C6 -26.4(5) . . . . ?
Ni1 O3 C15 Tb1 -176.3(2) . . . 2_655 ?
Ni1 O3 C15 O4 -174.2(2) . . . . ?
Ni1 O3 C15 C14 5.1(4) . . . . ?
Ni1 O5 C16 O6 0.2(6) . . . . ?
Ni1 O5 C16 C17 -178.3(3) . . . . ?
Ni1 N1 C9 C14 -48.3(4) . . . . ?
Ni1 N1 C9 C10 131.3(3) . . . . ?
Ni1 N1 C7 C6 11.1(5) . . . . ?
O1 C1 C2 O2 2.5(5) . . . . ?
O1 C1 C2 C3 -179.0(4) . . . . ?
O1 C1 C6 C7 -8.4(6) . . . . ?
O1 C1 C6 C5 179.4(4) . . . . ?
O2 C2 C3 C4 177.6(4) . . . . ?
O4 C15 C14 C9 -154.6(3) . . . . ?
O4 C15 C14 C13 22.4(5) . . . . ?
O3 C15 C14 C9 26.0(5) . . . . ?
O3 C15 C14 C13 -156.9(3) . . . . ?
O5 C16 C17 C18 -164.0(7) . . . . ?
O5 C16 C17 C20 70.0(10) . . . . ?
O5 C16 C17 C19 -49.1(8) . . . . ?
O5 C16 C17 C20A 114.9(8) . . . . ?
O5 C16 C17 C18A -130.2(8) . . . . ?
O5 C16 C17 C19A 1.8(11) . . . . ?
O6 C16 C17 C18 17.4(8) . . . . ?
O6 C16 C17 C20 -108.6(10) . . . . ?
O6 C16 C17 C19 132.3(7) . . . . ?
O6 C16 C17 C20A -63.7(8) . . . . ?
O6 C16 C17 C18A 51.2(9) . . . . ?
O6 C16 C17 C19A -176.8(10) . . . . ?
O7 C21 C22 C24 -77.6(5) . . . . ?
O7 C21 C22 C25 161.7(4) . . . . ?
O7 C21 C22 C23 41.8(5) . . . . ?
O8 C21 C22 C24 103.0(5) . . . . ?
O8 C21 C22 C25 -17.7(6) . . . . ?
O8 C21 C22 C23 -137.6(4) . . . . ?
N1 C9 C10 C11 179.3(4) . . . . ?
N1 C7 C6 C1 17.3(6) . . . . ?
N1 C7 C6 C5 -170.6(4) . . . . ?
C15 C14 C9 N1 -1.9(5) . . . . ?
C15 C14 C9 C10 178.4(4) . . . . ?
C15 C14 C13 C12 -178.2(4) . . . . ?
C14 C9 C10 C11 -1.0(7) . . . . ?
C14 C13 C12 C11 0.3(7) . . . . ?
C1 C2 C3 C4 -0.7(7) . . . . ?
C1 C6 C5 C4 0.1(7) . . . . ?
C9 N1 C7 C6 -168.8(4) . . . . ?
C9 C14 C13 C12 -1.1(6) . . . . ?
C9 C10 C11 C12 0.2(8) . . . . ?
C7 N1 C9 C14 131.5(4) . . . . ?
C7 N1 C9 C10 -48.8(5) . . . . ?
C7 C6 C5 C4 -172.3(5) . . . . ?
C2 C1 C6 C7 169.5(4) . . . . ?
C2 C1 C6 C5 -2.6(6) . . . . ?
C2 C3 C4 C5 -1.9(8) . . . . ?
C13 C14 C9 N1 -178.9(3) . . . . ?
C13 C14 C9 C10 1.4(6) . . . . ?
C13 C12 C11 C10 0.1(8) . . . . ?
C6 C1 C2 O2 -175.6(3) . . . . ?
C6 C1 C2 C3 2.9(6) . . . . ?
C6 C5 C4 C3 2.2(8) . . . . ?
C8 O2 C2 C1 173.0(3) . . . . ?
C8 O2 C2 C3 -5.4(6) . . . . ?

loop_
_smtbx_masks_void_nr
_smtbx_masks_void_average_x
_smtbx_masks_void_average_y
_smtbx_masks_void_average_z
_smtbx_masks_void_volume
_smtbx_masks_void_count_electrons
_smtbx_masks_void_content
1 0.000 0.000 -0.512 1219.9 187.2 '18 H2O'
2 0.333 0.667 0.813 7.3 0.0 ?
3 0.667 0.333 0.187 7.3 0.5 ?
